data_4132076
loop_
_publ_author_name
'Harper, Matthew J.'
'Arthur, Christopher J.'
'Crosby, John'
'Emmett, Edward J.'
'Falconer, Rosalyn L.'
'Fensham-Smith, Andrew J'
'Gates, Paul J.'
'Leman, Thomas'
'McGrady, John E.'
'Bower, John F.'
'Russell, Christopher A.'

_publ_section_title
;
 Oxidative Addition, Transmetalation, and Reductive Elimination at a
 2,2'-Bipyridyl-Ligated Gold Center.
;
_journal_issue 12
_journal_name_full 'Journal of the American Chemical Society'
_journal_page_first 4440
_journal_page_last 4445
_journal_paper_doi 10.1021/jacs.8b01411
_journal_volume 140
_journal_year 2018
_chemical_formula_moiety 'C16 H10 Au Cl F2 I N2, C2 F6 N O4 S2'
_chemical_formula_sum 'C18 H10 Au Cl F8 I N3 O4 S2'
_chemical_formula_weight 907.73
_space_group_crystal_system monoclinic
_space_group_IT_number 14
_space_group_name_Hall '-P 2ybc'
_space_group_name_H-M_alt 'P 1 21/c 1'
_atom_sites_solution_hydrogens geom
_atom_sites_solution_primary direct
_audit_creation_date 2017-06-29
_audit_creation_method
;
Olex2 1.2
(compiled 2017.03.02 svn.r3394 for OlexSys, GUI svn.r5324)
;
_cell_angle_alpha 90
_cell_angle_beta 97.1398(13)
_cell_angle_gamma 90
_cell_formula_units_Z 4
_cell_length_a 8.2089(2)
_cell_length_b 16.0113(4)
_cell_length_c 19.2265(4)
_cell_measurement_reflns_used 9950
_cell_measurement_temperature 100(2)
_cell_measurement_theta_max 27.47
_cell_measurement_theta_min 2.49
_cell_volume 2507.44(10)
_computing_cell_refinement 'SAINT v8.37A (Bruker, 2015)'
_computing_data_reduction 'SAINT v8.37A (Bruker, 2015)'
_computing_molecular_graphics 'Olex2 (Dolomanov et al., 2009)'
_computing_publication_material 'Olex2 (Dolomanov et al., 2009)'
_computing_structure_refinement 'ShelXL (Sheldrick, 2015)'
_computing_structure_solution 'ShelXS (Sheldrick, 2008)'
_diffrn_ambient_temperature 100.04
_diffrn_measured_fraction_theta_full 1.000
_diffrn_measured_fraction_theta_max 0.999
_diffrn_measurement_device_type 'Bruker APEX-II CCD'
_diffrn_measurement_method '\f and \w scans'
_diffrn_radiation_type MoK\a
_diffrn_radiation_wavelength 0.71073
_diffrn_reflns_av_R_equivalents 0.0431
_diffrn_reflns_av_unetI/netI 0.0247
_diffrn_reflns_Laue_measured_fraction_full 1.000
_diffrn_reflns_Laue_measured_fraction_max 0.999
_diffrn_reflns_limit_h_max 10
_diffrn_reflns_limit_h_min -10
_diffrn_reflns_limit_k_max 20
_diffrn_reflns_limit_k_min -20
_diffrn_reflns_limit_l_max 24
_diffrn_reflns_limit_l_min -24
_diffrn_reflns_number 43569
_diffrn_reflns_point_group_measured_fraction_full 1.000
_diffrn_reflns_point_group_measured_fraction_max 0.999
_diffrn_reflns_theta_full 25.242
_diffrn_reflns_theta_max 27.540
_diffrn_reflns_theta_min 1.660
_diffrn_standards_number 0
_exptl_absorpt_coefficient_mu 7.464
_exptl_absorpt_correction_T_max 0.7456
_exptl_absorpt_correction_T_min 0.5402
_exptl_absorpt_correction_type multi-scan
_exptl_absorpt_process_details
'SADABS-2014/5 (Bruker,2014/5) was used for absorption correction. wR2(int) was 0.0868 before and 0.0479 after correction. The Ratio of minimum to maximum transmission is 0.7245. The \l/2 correction factor is Not present.'
_exptl_crystal_colour 'clear yellow'
_exptl_crystal_colour_lustre clear
_exptl_crystal_colour_primary yellow
_exptl_crystal_density_diffrn 2.405
_exptl_crystal_description block
_exptl_crystal_F_000 1696
_exptl_crystal_size_max 0.427
_exptl_crystal_size_mid 0.232
_exptl_crystal_size_min 0.109
_refine_diff_density_max 0.674
_refine_diff_density_min -0.549
_refine_diff_density_rms 0.109
_refine_ls_extinction_method none
_refine_ls_goodness_of_fit_ref 1.042
_refine_ls_hydrogen_treatment constr
_refine_ls_matrix_type full
_refine_ls_number_parameters 343
_refine_ls_number_reflns 5781
_refine_ls_number_restraints 0
_refine_ls_restrained_S_all 1.042
_refine_ls_R_factor_all 0.0259
_refine_ls_R_factor_gt 0.0201
_refine_ls_shift/su_max 0.001
_refine_ls_shift/su_mean 0.000
_refine_ls_structure_factor_coef Fsqd
_refine_ls_weighting_details 'w=1/[\s^2^(Fo^2^)+(0.0159P)^2^+2.5273P] where P=(Fo^2^+2Fc^2^)/3'
_refine_ls_weighting_scheme calc
_refine_ls_wR_factor_gt 0.0398
_refine_ls_wR_factor_ref 0.0414
_reflns_Friedel_coverage 0.000
_reflns_number_gt 5161
_reflns_number_total 5781
_reflns_threshold_expression 'I > 2\s(I)'
_cod_data_source_file ja8b01411_si_004.cif
_cod_data_source_block test1
_cod_database_code 4132076
_shelxl_version_number 2013-4
_shelx_space_group_comment
;
The symmetry employed for this shelxl refinement is uniquely defined
by the following loop, which should always be used as a source of
symmetry information in preference to the above space-group names.
They are only intended as comments.
;
_olex2_refinement_description
;
1. Fixed Uiso
 At 1.2 times of:
  All C(H) groups
2.a Aromatic/amide H refined with riding coordinates:
 C15(H15), C4(H4), C3(H3), C10(H10), C16(H16), C7(H7), C8(H8), C13(H13),
 C1(H1), C12(H12)
;
_olex2_submission_special_instructions 'No special instructions were received'

loop_
_space_group_symop_operation_xyz
'x, y, z'
'-x, y+1/2, -z+1/2'
'-x, -y, -z'
'x, -y-1/2, z-1/2'

loop_
_atom_site_label
_atom_site_type_symbol
_atom_site_fract_x
_atom_site_fract_y
_atom_site_fract_z
_atom_site_U_iso_or_equiv
_atom_site_adp_type
_atom_site_occupancy
_atom_site_site_symmetry_order
_atom_site_calc_flag
_atom_site_refinement_flags_posn
Au1 Au 0.32741(2) 0.64236(2) 0.02270(2) 0.01268(3) Uani 1 1 d .
N1 N 0.3628(3) 0.68158(15) 0.12658(12) 0.0130(5) Uani 1 1 d .
N2 N 0.2805(3) 0.53034(15) 0.07611(13) 0.0139(5) Uani 1 1 d .
C15 C 0.5307(4) 0.8648(2) -0.05474(16) 0.0213(7) Uani 1 1 d .
H15 H 0.6357 0.8854 -0.0621 0.026 Uiso 1 1 calc R
C4 C 0.3842(4) 0.6386(2) 0.24570(16) 0.0176(6) Uani 1 1 d .
H4 H 0.3766 0.5958 0.2793 0.021 Uiso 1 1 calc R
C3 C 0.4279(4) 0.7187(2) 0.26731(16) 0.0184(7) Uani 1 1 d .
H3 H 0.4496 0.7323 0.3157 0.022 Uiso 1 1 calc R
C10 C 0.2239(4) 0.45933(19) 0.04602(17) 0.0184(6) Uani 1 1 d .
H10 H 0.2117 0.4543 -0.0036 0.022 Uiso 1 1 calc R
C16 C 0.5135(4) 0.7840(2) -0.03014(15) 0.0172(6) Uani 1 1 d .
H16 H 0.6067 0.7487 -0.0208 0.021 Uiso 1 1 calc R
C11 C 0.3596(4) 0.75546(19) -0.01942(15) 0.0153(6) Uani 1 1 d .
C7 C 0.2629(4) 0.4720(2) 0.18850(17) 0.0187(7) Uani 1 1 d .
H7 H 0.2795 0.4774 0.2381 0.022 Uiso 1 1 calc R
C9 C 0.1832(4) 0.3935(2) 0.08614(17) 0.0192(7) Uani 1 1 d .
C8 C 0.2032(4) 0.3979(2) 0.15807(18) 0.0212(7) Uani 1 1 d .
H8 H 0.1772 0.3519 0.1859 0.025 Uiso 1 1 calc R
C2 C 0.4386(4) 0.77727(19) 0.21682(17) 0.0176(6) Uani 1 1 d .
C13 C 0.2398(4) 0.8870(2) -0.05860(17) 0.0239(7) Uani 1 1 d .
H13 H 0.1470 0.9225 -0.0680 0.029 Uiso 1 1 calc R
C1 C 0.4066(4) 0.75922(19) 0.14673(16) 0.0162(6) Uani 1 1 d .
H1 H 0.4155 0.8015 0.1128 0.019 Uiso 1 1 calc R
C12 C 0.2224(4) 0.8055(2) -0.03458(16) 0.0197(7) Uani 1 1 d .
H12 H 0.1167 0.7846 -0.0287 0.024 Uiso 1 1 calc R
C14 C 0.3933(4) 0.9147(2) -0.06834(16) 0.0216(7) Uani 1 1 d .
I1 I 0.29626(3) 0.58918(2) -0.10278(2) 0.02069(5) Uani 1 1 d .
F1 F 0.4823(2) 0.85651(11) 0.23419(10) 0.0253(4) Uani 1 1 d .
F2 F 0.1225(2) 0.32402(12) 0.05356(10) 0.0266(4) Uani 1 1 d .
S2 S 0.88520(10) 0.63373(5) 0.28309(4) 0.02114(17) Uani 1 1 d .
S1 S 0.84309(9) 0.66496(5) 0.13841(4) 0.01725(16) Uani 1 1 d .
F5 F 0.7821(3) 0.82424(13) 0.15368(13) 0.0411(6) Uani 1 1 d .
F6 F 0.8941(3) 0.50037(14) 0.36049(11) 0.0415(6) Uani 1 1 d .
F8 F 0.9083(3) 0.47577(14) 0.25175(12) 0.0431(6) Uani 1 1 d .
F3 F 0.9464(3) 0.79728(15) 0.07829(13) 0.0498(7) Uani 1 1 d .
O2 O 0.7053(3) 0.66146(15) 0.08476(12) 0.0236(5) Uani 1 1 d .
O1 O 0.9883(3) 0.62046(14) 0.12742(12) 0.0225(5) Uani 1 1 d .
F4 F 1.0301(3) 0.78924(14) 0.18857(13) 0.0414(6) Uani 1 1 d .
O3 O 1.0584(3) 0.63542(18) 0.28323(13) 0.0333(6) Uani 1 1 d .
F7 F 0.6785(3) 0.50978(14) 0.28531(13) 0.0439(6) Uani 1 1 d .
C6 C 0.2981(3) 0.53799(19) 0.14672(16) 0.0139(6) Uani 1 1 d .
N3 N 0.7773(3) 0.65365(17) 0.21109(14) 0.0213(6) Uani 1 1 d .
O4 O 0.8148(3) 0.67505(16) 0.33780(13) 0.0332(6) Uani 1 1 d .
C5 C 0.3514(3) 0.62092(19) 0.17439(15) 0.0134(6) Uani 1 1 d .
C17 C 0.9036(4) 0.7753(2) 0.1398(2) 0.0272(8) Uani 1 1 d .
C18 C 0.8376(4) 0.5236(2) 0.29549(18) 0.0265(8) Uani 1 1 d .
Cl1 Cl 0.41283(13) 1.01546(5) -0.10105(4) 0.0340(2) Uani 1 1 d .

loop_
_atom_site_aniso_label
_atom_site_aniso_U_11
_atom_site_aniso_U_22
_atom_site_aniso_U_33
_atom_site_aniso_U_23
_atom_site_aniso_U_13
_atom_site_aniso_U_12
Au1 0.01416(6) 0.01373(6) 0.00998(5) 0.00067(5) 0.00087(4) 0.00022(4)
N1 0.0112(11) 0.0167(13) 0.0110(12) 0.0037(10) 0.0016(10) 0.0027(10)
N2 0.0127(12) 0.0147(13) 0.0145(12) 0.0014(10) 0.0025(10) 0.0011(10)
C15 0.0255(17) 0.0227(17) 0.0171(15) -0.0032(14) 0.0081(13) -0.0057(14)
C4 0.0161(14) 0.0219(16) 0.0151(15) 0.0051(13) 0.0035(12) 0.0036(13)
C3 0.0169(15) 0.0260(17) 0.0117(14) -0.0024(13) 0.0000(12) 0.0032(13)
C10 0.0186(15) 0.0191(16) 0.0178(15) -0.0008(13) 0.0040(13) 0.0010(13)
C16 0.0190(15) 0.0195(16) 0.0130(14) 0.0012(12) 0.0016(12) 0.0048(12)
C11 0.0219(16) 0.0142(15) 0.0094(14) 0.0004(12) 0.0003(12) -0.0007(12)
C7 0.0173(15) 0.0228(17) 0.0159(15) 0.0059(13) 0.0023(13) 0.0036(13)
C9 0.0186(16) 0.0160(16) 0.0234(17) -0.0011(13) 0.0038(13) 0.0006(12)
C8 0.0195(16) 0.0177(16) 0.0264(18) 0.0048(14) 0.0033(14) 0.0012(13)
C2 0.0158(15) 0.0176(15) 0.0189(15) -0.0042(13) 0.0000(12) 0.0011(12)
C13 0.0307(18) 0.0201(17) 0.0185(16) -0.0006(14) -0.0063(14) 0.0101(14)
C1 0.0162(15) 0.0151(15) 0.0176(15) 0.0021(13) 0.0037(12) 0.0007(12)
C12 0.0201(16) 0.0201(16) 0.0185(16) 0.0006(13) 0.0003(13) 0.0033(13)
C14 0.041(2) 0.0138(15) 0.0095(14) 0.0013(12) 0.0006(14) -0.0020(14)
I1 0.02859(11) 0.02120(11) 0.01209(10) -0.00203(8) 0.00179(8) -0.00219(8)
F1 0.0356(11) 0.0176(9) 0.0219(10) -0.0057(8) 0.0004(8) -0.0038(8)
F2 0.0332(11) 0.0168(9) 0.0303(11) -0.0027(9) 0.0052(9) -0.0066(8)
S2 0.0206(4) 0.0254(4) 0.0175(4) -0.0021(3) 0.0028(3) -0.0039(3)
S1 0.0140(4) 0.0192(4) 0.0186(4) 0.0000(3) 0.0023(3) 0.0043(3)
F5 0.0359(12) 0.0223(11) 0.0661(17) -0.0001(11) 0.0106(12) 0.0099(9)
F6 0.0604(16) 0.0369(13) 0.0234(11) 0.0076(10) -0.0096(11) -0.0085(11)
F8 0.0621(16) 0.0327(12) 0.0325(12) -0.0083(10) -0.0030(11) 0.0174(11)
F3 0.0725(18) 0.0371(14) 0.0437(14) 0.0085(12) 0.0229(13) -0.0123(13)
O2 0.0158(11) 0.0303(13) 0.0239(12) 0.0022(10) 0.0000(9) 0.0053(9)
O1 0.0180(11) 0.0270(13) 0.0228(12) -0.0012(10) 0.0033(9) 0.0075(9)
F4 0.0348(12) 0.0314(12) 0.0553(15) -0.0052(11) -0.0054(11) -0.0080(10)
O3 0.0195(12) 0.0558(18) 0.0236(13) 0.0076(13) -0.0016(10) -0.0064(12)
F7 0.0330(13) 0.0343(13) 0.0622(16) 0.0073(12) -0.0030(12) -0.0127(10)
C6 0.0081(13) 0.0165(15) 0.0171(15) 0.0039(12) 0.0017(11) 0.0021(11)
N3 0.0154(13) 0.0290(16) 0.0200(14) 0.0027(12) 0.0045(11) 0.0012(11)
O4 0.0421(15) 0.0349(15) 0.0240(13) -0.0099(12) 0.0103(12) -0.0024(12)
C5 0.0079(13) 0.0192(15) 0.0138(14) 0.0011(12) 0.0041(11) 0.0042(11)
C17 0.0269(18) 0.0232(18) 0.033(2) 0.0005(16) 0.0074(16) 0.0007(14)
C18 0.0320(19) 0.0248(18) 0.0210(17) 0.0007(15) -0.0030(15) 0.0010(15)
Cl1 0.0672(7) 0.0141(4) 0.0196(4) 0.0020(3) 0.0011(4) -0.0030(4)

loop_
_atom_type_symbol
_atom_type_description
_atom_type_scat_dispersion_real
_atom_type_scat_dispersion_imag
_atom_type_scat_source
C C 0.0033 0.0016 'International Tables Vol C Tables 4.2.6.8 and 6.1.1.4'
H H 0.0000 0.0000 'International Tables Vol C Tables 4.2.6.8 and 6.1.1.4'
Au Au -2.0133 8.8022 'International Tables Vol C Tables 4.2.6.8 and 6.1.1.4'
Cl Cl 0.1484 0.1585 'International Tables Vol C Tables 4.2.6.8 and 6.1.1.4'
F F 0.0171 0.0103 'International Tables Vol C Tables 4.2.6.8 and 6.1.1.4'
I I -0.4742 1.8119 'International Tables Vol C Tables 4.2.6.8 and 6.1.1.4'
N N 0.0061 0.0033 'International Tables Vol C Tables 4.2.6.8 and 6.1.1.4'
O O 0.0106 0.0060 'International Tables Vol C Tables 4.2.6.8 and 6.1.1.4'
S S 0.1246 0.1234 'International Tables Vol C Tables 4.2.6.8 and 6.1.1.4'

loop_
_geom_angle_atom_site_label_1
_geom_angle_atom_site_label_2
_geom_angle_atom_site_label_3
_geom_angle
N1 Au1 N2 78.63(10)
N1 Au1 I1 177.05(7)
N2 Au1 I1 99.96(7)
C11 Au1 N1 96.03(11)
C11 Au1 N2 173.43(11)
C11 Au1 I1 85.55(8)
C1 N1 Au1 124.0(2)
C1 N1 C5 120.7(3)
C5 N1 Au1 115.1(2)
C10 N2 Au1 125.8(2)
C10 N2 C6 120.1(3)
C6 N2 Au1 113.91(19)
C16 C15 H15 120.4
C14 C15 H15 120.4
C14 C15 C16 119.1(3)
C3 C4 H4 120.1
C3 C4 C5 119.7(3)
C5 C4 H4 120.1
C4 C3 H3 121.2
C2 C3 C4 117.6(3)
C2 C3 H3 121.2
N2 C10 H10 119.7
N2 C10 C9 120.5(3)
C9 C10 H10 119.7
C15 C16 H16 120.3
C11 C16 C15 119.5(3)
C11 C16 H16 120.3
C16 C11 Au1 121.7(2)
C16 C11 C12 120.8(3)
C12 C11 Au1 117.5(2)
C8 C7 H7 120.0
C6 C7 H7 120.0
C6 C7 C8 119.9(3)
C10 C9 C8 121.3(3)
F2 C9 C10 118.5(3)
F2 C9 C8 120.3(3)
C7 C8 H8 121.3
C9 C8 C7 117.4(3)
C9 C8 H8 121.3
C3 C2 C1 122.3(3)
F1 C2 C3 120.7(3)
F1 C2 C1 117.0(3)
C12 C13 H13 120.6
C14 C13 H13 120.6
C14 C13 C12 118.7(3)
N1 C1 C2 119.5(3)
N1 C1 H1 120.3
C2 C1 H1 120.3
C11 C12 C13 119.8(3)
C11 C12 H12 120.1
C13 C12 H12 120.1
C15 C14 Cl1 119.5(3)
C13 C14 C15 122.1(3)
C13 C14 Cl1 118.4(3)
O3 S2 N3 116.70(15)
O3 S2 O4 119.16(16)
O3 S2 C18 104.37(17)
N3 S2 C18 101.73(15)
O4 S2 N3 108.57(15)
O4 S2 C18 103.80(16)
O2 S1 N3 107.93(14)
O2 S1 C17 103.68(16)
O1 S1 O2 118.21(14)
O1 S1 N3 117.41(14)
O1 S1 C17 104.68(15)
N3 S1 C17 102.73(16)
N2 C6 C7 120.7(3)
N2 C6 C5 115.7(3)
C7 C6 C5 123.6(3)
S1 N3 S2 125.85(17)
N1 C5 C4 120.2(3)
N1 C5 C6 116.4(3)
C4 C5 C6 123.4(3)
F5 C17 S1 111.3(2)
F5 C17 F3 108.3(3)
F5 C17 F4 107.6(3)
F3 C17 S1 110.1(2)
F3 C17 F4 108.4(3)
F4 C17 S1 111.0(2)
F6 C18 S2 109.7(2)
F8 C18 S2 110.9(3)
F8 C18 F6 107.8(3)
F7 C18 S2 111.6(2)
F7 C18 F6 108.5(3)
F7 C18 F8 108.3(3)

loop_
_geom_bond_atom_site_label_1
_geom_bond_atom_site_label_2
_geom_bond_distance
Au1 N1 2.079(2)
Au1 N2 2.126(2)
Au1 C11 2.014(3)
Au1 I1 2.5412(2)
N1 C1 1.338(4)
N1 C5 1.349(4)
N2 C10 1.333(4)
N2 C6 1.353(4)
C15 H15 0.9500
C15 C16 1.390(4)
C15 C14 1.380(5)
C4 H4 0.9500
C4 C3 1.381(4)
C4 C5 1.393(4)
C3 H3 0.9500
C3 C2 1.361(4)
C10 H10 0.9500
C10 C9 1.372(4)
C16 H16 0.9500
C16 C11 1.383(4)
C11 C12 1.384(4)
C7 H7 0.9500
C7 C8 1.386(5)
C7 C6 1.379(4)
C9 C8 1.374(5)
C9 F2 1.341(4)
C8 H8 0.9500
C2 C1 1.371(4)
C2 F1 1.349(3)
C13 H13 0.9500
C13 C12 1.396(5)
C13 C14 1.370(5)
C1 H1 0.9500
C12 H12 0.9500
C14 Cl1 1.747(3)
S2 O3 1.422(2)
S2 N3 1.580(3)
S2 O4 1.425(2)
S2 C18 1.828(4)
S1 O2 1.434(2)
S1 O1 1.427(2)
S1 N3 1.570(3)
S1 C17 1.835(4)
F5 C17 1.321(4)
F6 C18 1.331(4)
F8 C18 1.324(4)
F3 C17 1.323(4)
F4 C17 1.328(4)
F7 C18 1.315(4)
C6 C5 1.476(4)

loop_
_geom_torsion_atom_site_label_1
_geom_torsion_atom_site_label_2
_geom_torsion_atom_site_label_3
_geom_torsion_atom_site_label_4
_geom_torsion
Au1 N1 C1 C2 -175.2(2)
Au1 N1 C5 C4 175.5(2)
Au1 N1 C5 C6 -6.4(3)
Au1 N2 C10 C9 -173.6(2)
Au1 N2 C6 C7 176.3(2)
Au1 N2 C6 C5 -1.9(3)
Au1 C11 C12 C13 174.9(2)
N2 C10 C9 C8 -1.7(5)
N2 C10 C9 F2 178.2(3)
N2 C6 C5 N1 5.5(4)
N2 C6 C5 C4 -176.4(3)
C15 C16 C11 Au1 -175.5(2)
C15 C16 C11 C12 1.7(5)
C4 C3 C2 C1 0.5(5)
C4 C3 C2 F1 -179.3(3)
C3 C4 C5 N1 0.3(4)
C3 C4 C5 C6 -177.7(3)
C3 C2 C1 N1 0.2(5)
C10 N2 C6 C7 2.0(4)
C10 N2 C6 C5 -176.2(3)
C10 C9 C8 C7 1.3(5)
C16 C15 C14 C13 -0.2(5)
C16 C15 C14 Cl1 -178.6(2)
C16 C11 C12 C13 -2.3(5)
C7 C6 C5 N1 -172.6(3)
C7 C6 C5 C4 5.4(5)
C8 C7 C6 N2 -2.3(4)
C8 C7 C6 C5 175.7(3)
C1 N1 C5 C4 0.4(4)
C1 N1 C5 C6 178.5(3)
C12 C13 C14 C15 -0.4(5)
C12 C13 C14 Cl1 178.0(2)
C14 C15 C16 C11 -0.4(5)
C14 C13 C12 C11 1.7(5)
F1 C2 C1 N1 180.0(2)
F2 C9 C8 C7 -178.5(3)
O2 S1 N3 S2 165.9(2)
O2 S1 C17 F5 59.0(3)
O2 S1 C17 F3 -61.1(3)
O2 S1 C17 F4 178.9(2)
O1 S1 N3 S2 29.2(3)
O1 S1 C17 F5 -176.5(2)
O1 S1 C17 F3 63.4(3)
O1 S1 C17 F4 -56.6(3)
O3 S2 N3 S1 7.4(3)
O3 S2 C18 F6 70.0(3)
O3 S2 C18 F8 -49.0(3)
O3 S2 C18 F7 -169.8(2)
C6 N2 C10 C9 0.0(4)
C6 C7 C8 C9 0.6(5)
N3 S2 C18 F6 -168.2(2)
N3 S2 C18 F8 72.8(3)
N3 S2 C18 F7 -48.0(3)
N3 S1 C17 F5 -53.3(3)
N3 S1 C17 F3 -173.4(2)
N3 S1 C17 F4 66.5(3)
O4 S2 N3 S1 145.5(2)
O4 S2 C18 F6 -55.5(3)
O4 S2 C18 F8 -174.5(2)
O4 S2 C18 F7 64.7(3)
C5 N1 C1 C2 -0.6(4)
C5 C4 C3 C2 -0.7(4)
C17 S1 N3 S2 -85.0(2)
C18 S2 N3 S1 -105.4(2)
